data_4515694
loop_
_publ_author_name
'Nicholls, Leo D. M.'
'Marx, Maximilian'
'Hartung, Thierry'
'Gonz\'alez-Fern\'andez, Elisa'
'Golz, Christopher'
'Alcarazo, Manuel'

_publ_section_title
;
 TADDOL-Derived Cationic Phosphonites: Toward an Effective
 Enantioselective Synthesis of [6]Helicenes via Au-Catalyzed Alkyne
 Hydroarylation
;
_journal_issue 7
_journal_name_full 'ACS Catalysis'
_journal_page_first 6079
_journal_paper_doi 10.1021/acscatal.8b01374
_journal_volume 8
_journal_year 2018
_chemical_formula_moiety 'C21 H25 N3'
_chemical_formula_sum 'C21 H25 N3'
_chemical_formula_weight 319.44
_space_group_crystal_system triclinic
_space_group_IT_number 2
_space_group_name_Hall '-P 1'
_space_group_name_H-M_alt 'P -1'
_atom_sites_solution_hydrogens geom
_atom_sites_solution_primary dual
_audit_creation_date 2017-06-21
_audit_creation_method
;
Olex2 1.2
(compiled 2017.03.28 svn.r3405 for OlexSys, GUI svn.r5337)
;
_cell_angle_alpha 77.347(6)
_cell_angle_beta 83.454(6)
_cell_angle_gamma 80.930(6)
_cell_formula_units_Z 2
_cell_length_a 8.0652(6)
_cell_length_b 8.3219(12)
_cell_length_c 14.1290(18)
_cell_measurement_reflns_used 455
_cell_measurement_temperature 100.04
_cell_measurement_theta_max 31.42
_cell_measurement_theta_min 3.35
_cell_volume 910.59(19)
_computing_cell_refinement 'SAINT v8.37A (Bruker, 2015)'
_computing_data_reduction 'SAINT v8.37A (Bruker, 2015)'
_computing_molecular_graphics 'Olex2 (Dolomanov et al., 2009)'
_computing_publication_material 'Olex2 (Dolomanov et al., 2009)'
_computing_structure_refinement 'XL (Sheldrick, 2008)'
_computing_structure_solution 'XT (Sheldrick, 2015)'
_diffrn_ambient_temperature 100.04
_diffrn_detector 'Bruker D8 VENTURE area detector'
_diffrn_detector_type 'PHOTON II area detector'
_diffrn_measured_fraction_theta_full 0.996
_diffrn_measured_fraction_theta_max 0.993
_diffrn_measurement_device 'four-circle diffractometer'
_diffrn_measurement_device_type 'Bruker D8 VENTURE'
_diffrn_measurement_method '\w and \f scans'
_diffrn_radiation_monochromator 'HELIOS mirror optics'
_diffrn_radiation_probe x-ray
_diffrn_radiation_type MoK\a
_diffrn_radiation_wavelength 0.71073
_diffrn_reflns_av_R_equivalents 0.0307
_diffrn_reflns_av_unetI/netI 0.0322
_diffrn_reflns_Laue_measured_fraction_full 0.996
_diffrn_reflns_Laue_measured_fraction_max 0.993
_diffrn_reflns_limit_h_max 11
_diffrn_reflns_limit_h_min -9
_diffrn_reflns_limit_k_max 11
_diffrn_reflns_limit_k_min -11
_diffrn_reflns_limit_l_max 19
_diffrn_reflns_limit_l_min -19
_diffrn_reflns_number 16487
_diffrn_reflns_point_group_measured_fraction_full 0.996
_diffrn_reflns_point_group_measured_fraction_max 0.993
_diffrn_reflns_theta_full 25.242
_diffrn_reflns_theta_max 29.602
_diffrn_reflns_theta_min 2.532
_diffrn_source 'microfocus sealed X-ray tube'
_diffrn_source_type 'Incoatec I\ms'
_diffrn_standards_number 0
_exptl_absorpt_coefficient_mu 0.069
_exptl_absorpt_correction_T_max 1.0000
_exptl_absorpt_correction_T_min 0.9558
_exptl_absorpt_correction_type numerical
_exptl_absorpt_process_details
'SADABS-2016/2 (Bruker,2016/2) was used for absorption correction. wR2(int) was 0.1209 before and 0.0414 after correction. The Ratio of minimum to maximum transmission is 0.9074. The \l/2 correction factor is Not present.'
_exptl_crystal_colour colourless
_exptl_crystal_colour_primary colourless
_exptl_crystal_density_diffrn 1.165
_exptl_crystal_description plate
_exptl_crystal_F_000 344
_exptl_crystal_recrystallization_method 'The material was recrystallised from pentane by slow evaporation'
_exptl_crystal_size_max 0.332
_exptl_crystal_size_mid 0.223
_exptl_crystal_size_min 0.102
_refine_diff_density_max 0.334
_refine_diff_density_min -0.227
_refine_diff_density_rms 0.045
_refine_ls_extinction_method none
_refine_ls_goodness_of_fit_ref 1.048
_refine_ls_hydrogen_treatment constr
_refine_ls_matrix_type full
_refine_ls_number_parameters 224
_refine_ls_number_reflns 5094
_refine_ls_number_restraints 0
_refine_ls_restrained_S_all 1.048
_refine_ls_R_factor_all 0.0617
_refine_ls_R_factor_gt 0.0506
_refine_ls_shift/su_max 0.000
_refine_ls_shift/su_mean 0.000
_refine_ls_structure_factor_coef Fsqd
_refine_ls_weighting_details 'w=1/[\s^2^(Fo^2^)+(0.0541P)^2^+0.3835P] where P=(Fo^2^+2Fc^2^)/3'
_refine_ls_weighting_scheme calc
_refine_ls_wR_factor_gt 0.1228
_refine_ls_wR_factor_ref 0.1297
_reflns_Friedel_coverage 0.000
_reflns_number_gt 4256
_reflns_number_total 5094
_reflns_threshold_expression 'I > 2\s(I)'
_cod_data_source_file cs8b01374_si_014.cif
_cod_data_source_block mo_0045_cg_0m
_cod_original_cell_volume 910.60(19)
_cod_database_code 4515694
_shelx_shelxl_version_number 2014/7
_shelx_space_group_comment
;
The symmetry employed for this shelxl refinement is uniquely defined
by the following loop, which should always be used as a source of
symmetry information in preference to the above space-group names.
They are only intended as comments.
;
_olex2_refinement_description
;
1. Fixed Uiso
 At 1.2 times of:
  All C(H) groups
 At 1.5 times of:
  All C(H,H,H) groups
2.a Aromatic/amide H refined with riding coordinates:
 C6(H6), C8(H8), C15(H15), C17(H17)
2.b Idealised Me refined as rotating group:
 C3(H3A,H3B,H3C), C10(H10A,H10B,H10C), C11(H11A,H11B,H11C), C12(H12A,H12B,
 H12C), C19(H19A,H19B,H19C), C20(H20A,H20B,H20C), C21(H21A,H21B,H21C)
;
_olex2_diffrn_ambient_temperature_device 'Oxford Cryosystems'
_olex2_exptl_crystal_mounting_method 'The crystal was mounted on a MITIGEN holder oil'
_olex2_submission_special_instructions 'No special instructions were received'

loop_
_space_group_symop_operation_xyz
'x, y, z'
'-x, -y, -z'

loop_
_atom_site_label
_atom_site_type_symbol
_atom_site_fract_x
_atom_site_fract_y
_atom_site_fract_z
_atom_site_U_iso_or_equiv
_atom_site_adp_type
_atom_site_occupancy
_atom_site_site_symmetry_order
_atom_site_calc_flag
_atom_site_refinement_flags_posn
N1 N 0.51910(12) 0.73484(12) 0.19628(7) 0.0163(2) Uani 1 1 d .
N2 N 0.68934(12) 0.72212(13) 0.16138(7) 0.0197(2) Uani 1 1 d .
N3 N 0.64558(12) 0.75273(12) 0.31353(7) 0.0165(2) Uani 1 1 d .
C1 C 0.48466(14) 0.75414(14) 0.28879(8) 0.0177(2) Uani 1 1 d .
C2 C 0.76300(15) 0.73423(15) 0.23628(8) 0.0190(2) Uani 1 1 d .
C3 C 0.94730(16) 0.7308(2) 0.23909(10) 0.0292(3) Uani 1 1 d .
H3A H 0.9695 0.8381 0.2490 0.044 Uiso 1 1 calc GR
H3B H 1.0057 0.7095 0.1774 0.044 Uiso 1 1 calc GR
H3C H 0.9881 0.6424 0.2927 0.044 Uiso 1 1 calc GR
C4 C 0.40099(14) 0.72666(14) 0.12944(8) 0.0161(2) Uani 1 1 d .
C5 C 0.32113(14) 0.87381(14) 0.07616(8) 0.0176(2) Uani 1 1 d .
C6 C 0.21605(15) 0.86198(16) 0.00678(9) 0.0207(2) Uani 1 1 d .
H6 H 0.1592 0.9608 -0.0298 0.025 Uiso 1 1 calc R
C7 C 0.19252(15) 0.70880(17) -0.01005(9) 0.0223(3) Uani 1 1 d .
C8 C 0.27460(15) 0.56487(16) 0.04490(9) 0.0226(3) Uani 1 1 d .
H8 H 0.2592 0.4599 0.0337 0.027 Uiso 1 1 calc R
C9 C 0.37879(15) 0.57061(15) 0.11584(9) 0.0191(2) Uani 1 1 d .
C10 C 0.34894(16) 1.04029(15) 0.09154(9) 0.0220(2) Uani 1 1 d .
H10A H 0.2788 1.0657 0.1492 0.033 Uiso 1 1 calc GR
H10B H 0.3184 1.1260 0.0343 0.033 Uiso 1 1 calc GR
H10C H 0.4678 1.0377 0.1012 0.033 Uiso 1 1 calc GR
C11 C 0.07923(18) 0.6987(2) -0.08572(11) 0.0329(3) Uani 1 1 d .
H11A H 0.1120 0.5931 -0.1073 0.049 Uiso 1 1 calc GR
H11B H 0.0899 0.7912 -0.1415 0.049 Uiso 1 1 calc GR
H11C H -0.0379 0.7052 -0.0576 0.049 Uiso 1 1 calc GR
C12 C 0.46548(17) 0.41496(15) 0.17613(10) 0.0250(3) Uani 1 1 d .
H12A H 0.5869 0.4198 0.1708 0.037 Uiso 1 1 calc GR
H12B H 0.4450 0.3181 0.1525 0.037 Uiso 1 1 calc GR
H12C H 0.4211 0.4055 0.2443 0.037 Uiso 1 1 calc GR
C13 C 0.69027(14) 0.77211(14) 0.40562(8) 0.0169(2) Uani 1 1 d .
C14 C 0.69726(15) 0.93264(15) 0.41845(9) 0.0202(2) Uani 1 1 d .
C15 C 0.75446(16) 0.94928(16) 0.50447(10) 0.0242(3) Uani 1 1 d .
H15 H 0.7602 1.0574 0.5145 0.029 Uiso 1 1 calc R
C16 C 0.80345(16) 0.81196(18) 0.57616(9) 0.0241(3) Uani 1 1 d .
C17 C 0.78925(15) 0.65465(17) 0.56200(9) 0.0227(3) Uani 1 1 d .
H17 H 0.8183 0.5605 0.6118 0.027 Uiso 1 1 calc R
C18 C 0.73354(14) 0.63124(15) 0.47664(9) 0.0189(2) Uani 1 1 d .
C19 C 0.64431(18) 1.08214(16) 0.34128(10) 0.0274(3) Uani 1 1 d .
H19A H 0.7223 1.0819 0.2828 0.041 Uiso 1 1 calc GR
H19B H 0.6461 1.1836 0.3654 0.041 Uiso 1 1 calc GR
H19C H 0.5300 1.0783 0.3254 0.041 Uiso 1 1 calc GR
C20 C 0.87175(19) 0.8350(2) 0.66665(10) 0.0353(3) Uani 1 1 d .
H20A H 0.8564 0.7387 0.7193 0.053 Uiso 1 1 calc GR
H20B H 0.8112 0.9359 0.6860 0.053 Uiso 1 1 calc GR
H20C H 0.9920 0.8452 0.6534 0.053 Uiso 1 1 calc GR
C21 C 0.72355(17) 0.45926(15) 0.46216(10) 0.0249(3) Uani 1 1 d .
H21A H 0.6240 0.4616 0.4278 0.037 Uiso 1 1 calc GR
H21B H 0.7151 0.3832 0.5256 0.037 Uiso 1 1 calc GR
H21C H 0.8250 0.4210 0.4236 0.037 Uiso 1 1 calc GR

loop_
_atom_site_aniso_label
_atom_site_aniso_U_11
_atom_site_aniso_U_22
_atom_site_aniso_U_33
_atom_site_aniso_U_23
_atom_site_aniso_U_13
_atom_site_aniso_U_12
N1 0.0153(4) 0.0171(5) 0.0159(5) -0.0021(4) -0.0013(3) -0.0019(3)
N2 0.0155(4) 0.0244(5) 0.0182(5) -0.0035(4) -0.0006(4) -0.0012(4)
N3 0.0166(4) 0.0173(5) 0.0149(5) -0.0019(4) -0.0021(3) -0.0013(4)
C1 0.0182(5) 0.0176(5) 0.0169(5) -0.0026(4) -0.0022(4) -0.0023(4)
C2 0.0175(5) 0.0215(6) 0.0167(5) -0.0022(4) -0.0017(4) -0.0010(4)
C3 0.0166(5) 0.0477(9) 0.0229(6) -0.0073(6) -0.0017(5) -0.0034(5)
C4 0.0150(5) 0.0183(5) 0.0145(5) -0.0025(4) -0.0006(4) -0.0022(4)
C5 0.0163(5) 0.0183(5) 0.0168(5) -0.0029(4) 0.0010(4) -0.0005(4)
C6 0.0162(5) 0.0243(6) 0.0187(6) -0.0006(5) -0.0018(4) 0.0009(4)
C7 0.0150(5) 0.0330(7) 0.0203(6) -0.0069(5) -0.0019(4) -0.0050(5)
C8 0.0206(5) 0.0240(6) 0.0257(6) -0.0080(5) -0.0004(5) -0.0077(5)
C9 0.0186(5) 0.0178(5) 0.0199(6) -0.0026(4) 0.0003(4) -0.0031(4)
C10 0.0260(6) 0.0166(5) 0.0219(6) -0.0035(4) -0.0002(5) -0.0004(4)
C11 0.0232(6) 0.0468(9) 0.0321(7) -0.0088(6) -0.0102(5) -0.0078(6)
C12 0.0306(6) 0.0159(6) 0.0269(6) -0.0012(5) -0.0030(5) -0.0024(5)
C13 0.0169(5) 0.0187(5) 0.0151(5) -0.0036(4) -0.0019(4) -0.0021(4)
C14 0.0193(5) 0.0196(6) 0.0216(6) -0.0044(5) -0.0010(4) -0.0022(4)
C15 0.0249(6) 0.0242(6) 0.0263(6) -0.0104(5) -0.0012(5) -0.0052(5)
C16 0.0196(5) 0.0356(7) 0.0191(6) -0.0096(5) -0.0017(4) -0.0037(5)
C17 0.0208(6) 0.0275(6) 0.0170(6) -0.0008(5) -0.0036(4) 0.0011(5)
C18 0.0181(5) 0.0188(5) 0.0183(5) -0.0030(4) -0.0008(4) 0.0000(4)
C19 0.0321(7) 0.0177(6) 0.0312(7) -0.0011(5) -0.0061(5) -0.0025(5)
C20 0.0322(7) 0.0559(10) 0.0231(7) -0.0150(7) -0.0055(5) -0.0095(7)
C21 0.0304(6) 0.0170(6) 0.0255(6) -0.0025(5) -0.0017(5) -0.0010(5)

loop_
_atom_type_symbol
_atom_type_description
_atom_type_scat_dispersion_real
_atom_type_scat_dispersion_imag
_atom_type_scat_source
C C 0.0033 0.0016 'International Tables Vol C Tables 4.2.6.8 and 6.1.1.4'
H H 0.0000 0.0000 'International Tables Vol C Tables 4.2.6.8 and 6.1.1.4'
N N 0.0061 0.0033 'International Tables Vol C Tables 4.2.6.8 and 6.1.1.4'

loop_
_geom_angle_atom_site_label_1
_geom_angle_atom_site_label_2
_geom_angle_atom_site_label_3
_geom_angle
N2 N1 C4 116.57(9)
C1 N1 N2 116.19(9)
C1 N1 C4 127.24(10)
C2 N2 N1 102.42(9)
C1 N3 C2 111.04(9)
C1 N3 C13 126.11(10)
C2 N3 C13 122.83(10)
N1 C1 N3 99.91(9)
N2 C2 N3 110.44(10)
N2 C2 C3 125.36(11)
N3 C2 C3 124.20(11)
C2 C3 H3A 109.5
C2 C3 H3B 109.5
C2 C3 H3C 109.5
H3A C3 H3B 109.5
H3A C3 H3C 109.5
H3B C3 H3C 109.5
C5 C4 N1 119.15(10)
C5 C4 C9 122.40(11)
C9 C4 N1 118.31(10)
C4 C5 C6 117.85(11)
C4 C5 C10 121.26(11)
C6 C5 C10 120.89(11)
C5 C6 H6 119.2
C7 C6 C5 121.53(11)
C7 C6 H6 119.2
C6 C7 C11 120.73(12)
C8 C7 C6 118.72(11)
C8 C7 C11 120.55(12)
C7 C8 H8 119.1
C7 C8 C9 121.73(11)
C9 C8 H8 119.1
C4 C9 C12 120.56(11)
C8 C9 C4 117.75(11)
C8 C9 C12 121.68(11)
C5 C10 H10A 109.5
C5 C10 H10B 109.5
C5 C10 H10C 109.5
H10A C10 H10B 109.5
H10A C10 H10C 109.5
H10B C10 H10C 109.5
C7 C11 H11A 109.5
C7 C11 H11B 109.5
C7 C11 H11C 109.5
H11A C11 H11B 109.5
H11A C11 H11C 109.5
H11B C11 H11C 109.5
C9 C12 H12A 109.5
C9 C12 H12B 109.5
C9 C12 H12C 109.5
H12A C12 H12B 109.5
H12A C12 H12C 109.5
H12B C12 H12C 109.5
C14 C13 N3 118.29(10)
C18 C13 N3 119.28(10)
C18 C13 C14 122.34(11)
C13 C14 C19 120.78(11)
C15 C14 C13 117.89(11)
C15 C14 C19 121.34(11)
C14 C15 H15 119.1
C16 C15 C14 121.73(12)
C16 C15 H15 119.1
C15 C16 C17 118.60(11)
C15 C16 C20 120.08(13)
C17 C16 C20 121.32(13)
C16 C17 H17 119.1
C16 C17 C18 121.85(12)
C18 C17 H17 119.1
C13 C18 C17 117.55(11)
C13 C18 C21 121.71(11)
C17 C18 C21 120.74(11)
C14 C19 H19A 109.5
C14 C19 H19B 109.5
C14 C19 H19C 109.5
H19A C19 H19B 109.5
H19A C19 H19C 109.5
H19B C19 H19C 109.5
C16 C20 H20A 109.5
C16 C20 H20B 109.5
C16 C20 H20C 109.5
H20A C20 H20B 109.5
H20A C20 H20C 109.5
H20B C20 H20C 109.5
C18 C21 H21A 109.5
C18 C21 H21B 109.5
C18 C21 H21C 109.5
H21A C21 H21B 109.5
H21A C21 H21C 109.5
H21B C21 H21C 109.5

loop_
_geom_bond_atom_site_label_1
_geom_bond_atom_site_label_2
_geom_bond_distance
N1 N2 1.4008(13)
N1 C1 1.3441(15)
N1 C4 1.4345(14)
N2 C2 1.3007(15)
N3 C1 1.3797(14)
N3 C2 1.3798(15)
N3 C13 1.4374(14)
C2 C3 1.4871(17)
C3 H3A 0.9800
C3 H3B 0.9800
C3 H3C 0.9800
C4 C5 1.3925(16)
C4 C9 1.3950(16)
C5 C6 1.3954(16)
C5 C10 1.5026(17)
C6 H6 0.9500
C6 C7 1.3917(18)
C7 C8 1.3912(19)
C7 C11 1.5071(17)
C8 H8 0.9500
C8 C9 1.3923(17)
C9 C12 1.5030(17)
C10 H10A 0.9800
C10 H10B 0.9800
C10 H10C 0.9800
C11 H11A 0.9800
C11 H11B 0.9800
C11 H11C 0.9800
C12 H12A 0.9800
C12 H12B 0.9800
C12 H12C 0.9800
C13 C14 1.3975(16)
C13 C18 1.3923(17)
C14 C15 1.3895(17)
C14 C19 1.5045(18)
C15 H15 0.9500
C15 C16 1.3892(19)
C16 C17 1.3907(19)
C16 C20 1.5085(17)
C17 H17 0.9500
C17 C18 1.3960(17)
C18 C21 1.5050(17)
C19 H19A 0.9800
C19 H19B 0.9800
C19 H19C 0.9800
C20 H20A 0.9800
C20 H20B 0.9800
C20 H20C 0.9800
C21 H21A 0.9800
C21 H21B 0.9800
C21 H21C 0.9800
